data_7215069
loop_
_publ_author_name
'Papaefstathiou, Giannis S.'
'Subrahmanyam, Kota S.'
'Armatas, Gerasimos S.'
'Malliakas, Christos D.'
'Kanatzidis, Mercouri G.'
'Manos, Manolis J.'

_publ_section_title
;
 A unique microporous copper trimesate selenite with high selectivity for
 CO2
;
_journal_issue 17
_journal_name_full CrystEngComm
_journal_page_first 3483
_journal_paper_doi 10.1039/c4ce00091a
_journal_volume 16
_journal_year 2014
_chemical_formula_moiety 'C18 H10 Cu4 O17 Se, 6(H2O)'
_chemical_formula_sum 'C18 H22 Cu4 O23 Se'
_chemical_formula_weight 939.48
_chemical_name_systematic
; 
 ? 
;
_space_group_IT_number 15
_symmetry_cell_setting monoclinic
_symmetry_space_group_name_Hall '-C 2yc'
_symmetry_space_group_name_H-M 'C 1 2/c 1'
_atom_sites_solution_hydrogens geom
_atom_sites_solution_primary direct
_atom_sites_solution_secondary difmap
_audit_creation_method SHELXL-97
_cell_angle_alpha 90.00
_cell_angle_beta 100.869(3)
_cell_angle_gamma 90.00
_cell_formula_units_Z 8
_cell_length_a 41.0363(18)
_cell_length_b 12.1733(4)
_cell_length_c 14.1609(5)
_cell_measurement_reflns_used 18969
_cell_measurement_temperature 293(2)
_cell_measurement_theta_max 34.90
_cell_measurement_theta_min 2.84
_cell_volume 6947.1(5)
_computing_cell_refinement X-AREA
_computing_data_reduction X-AREA
_computing_molecular_graphics
;
 DIAMOND (Brandenburg, 2006)
 MERCURY (Bruno et al. 2002)
;
_computing_publication_material 'WINGX (Farrugia, 1999)'
_computing_structure_refinement 'SHELXL-97 (Sheldrick, 1997)'
_computing_structure_solution 'SHELXL-97 (Sheldrick, 1997)'
_diffrn_ambient_temperature 293(2)
_diffrn_detector_area_resol_mean 6.67
_diffrn_measured_fraction_theta_full 0.997
_diffrn_measured_fraction_theta_max 0.997
_diffrn_measurement_device '2-circle goniometer'
_diffrn_measurement_device_type 'STOE IPDS 2'
_diffrn_measurement_method 'rotation method'
_diffrn_radiation_monochromator 'plane graphite'
_diffrn_radiation_source 'sealed X-ray tube'
_diffrn_radiation_type MoK\a
_diffrn_radiation_wavelength 0.71073
_diffrn_reflns_av_R_equivalents 0.0875
_diffrn_reflns_av_sigmaI/netI 0.0758
_diffrn_reflns_limit_h_max 48
_diffrn_reflns_limit_h_min -48
_diffrn_reflns_limit_k_max 14
_diffrn_reflns_limit_k_min -14
_diffrn_reflns_limit_l_max 16
_diffrn_reflns_limit_l_min -16
_diffrn_reflns_number 17377
_diffrn_reflns_theta_full 25.00
_diffrn_reflns_theta_max 25.00
_diffrn_reflns_theta_min 2.84
_exptl_absorpt_coefficient_mu 3.547
_exptl_absorpt_correction_T_max 0.8892
_exptl_absorpt_correction_T_min 0.6800
_exptl_absorpt_correction_type integration
_exptl_absorpt_process_details X-Shape2
_exptl_crystal_colour blue
_exptl_crystal_density_diffrn 1.796
_exptl_crystal_density_method 'not measured'
_exptl_crystal_description plate
_exptl_crystal_F_000 3712
_exptl_crystal_size_max 0.20
_exptl_crystal_size_mid 0.10
_exptl_crystal_size_min 0.05
_refine_diff_density_max 0.988
_refine_diff_density_min -1.011
_refine_diff_density_rms 0.172
_refine_ls_extinction_method none
_refine_ls_goodness_of_fit_ref 1.093
_refine_ls_hydrogen_treatment constr
_refine_ls_matrix_type full
_refine_ls_number_parameters 415
_refine_ls_number_reflns 6115
_refine_ls_number_restraints 36
_refine_ls_restrained_S_all 1.090
_refine_ls_R_factor_all 0.0903
_refine_ls_R_factor_gt 0.0639
_refine_ls_shift/su_max 0.001
_refine_ls_shift/su_mean 0.000
_refine_ls_structure_factor_coef Fsqd
_refine_ls_weighting_details 'calc w=1/[\s^2^(Fo^2^)+(0.0569P)^2^+88.6114P] where P=(Fo^2^+2Fc^2^)/3'
_refine_ls_weighting_scheme calc
_refine_ls_wR_factor_gt 0.1371
_refine_ls_wR_factor_ref 0.1453
_reflns_number_gt 4682
_reflns_number_total 6115
_reflns_threshold_expression >2sigma(I)
_cod_data_source_file c4ce00091a2.cif
_cod_data_source_block MINOF-1
_cod_depositor_comments
;
The following automatic conversions were performed:

'_symmetry_cell_setting' value 'Monoclinic' changed to 'monoclinic'
according to
/usr/data/users/saulius/crontab/automatic-downloads/current/RSC/lib/dictionaries/cif_core.dic
dictionary named 'cif_core.dic' version 2.4.2 from 2011-04-26.

Automatic conversion script
Id: cif_fix_values 2281 2013-09-26 08:29:07Z andrius 
;
_cod_original_sg_symbol_H-M 'C 2/c'
_cod_database_code 7215069

loop_
_symmetry_equiv_pos_as_xyz
'x, y, z'
'-x, y, -z+1/2'
'x+1/2, y+1/2, z'
'-x+1/2, y+1/2, -z+1/2'
'-x, -y, -z'
'x, -y, z-1/2'
'-x+1/2, -y+1/2, -z'
'x+1/2, -y+1/2, z-1/2'

loop_
_atom_site_label
_atom_site_type_symbol
_atom_site_fract_x
_atom_site_fract_y
_atom_site_fract_z
_atom_site_U_iso_or_equiv
_atom_site_adp_type
_atom_site_occupancy
_atom_site_symmetry_multiplicity
_atom_site_calc_flag
_atom_site_refinement_flags
Se1 Se 0.516360(19) 0.04716(6) 0.13802(5) 0.01173(18) Uani 1 1 d .
Cu1 Cu 0.72545(2) 0.32085(8) 0.49266(7) 0.0179(2) Uani 1 1 d .
Cu2 Cu 0.56196(2) -0.00278(7) -0.04574(6) 0.0120(2) Uani 1 1 d .
Cu3 Cu 0.54928(3) 0.22512(7) 0.07950(6) 0.0160(2) Uani 1 1 d .
Cu4 Cu 0.54105(2) 0.21816(7) 0.32317(6) 0.0137(2) Uani 1 1 d .
O1 O 0.70530(17) 0.2135(6) 0.5682(5) 0.0377(16) Uani 1 1 d .
O2 O 0.75155(16) 0.4031(6) 0.4134(5) 0.0367(16) Uani 1 1 d .
O3 O 0.74591(15) 0.1244(6) 0.3900(4) 0.0342(16) Uani 1 1 d .
O4 O 0.70349(16) 0.2429(6) 0.3771(4) 0.0319(15) Uani 1 1 d .
O5 O 0.60557(14) 0.0376(5) 0.0198(4) 0.0224(13) Uani 1 1 d .
O6 O 0.59628(16) 0.1305(6) 0.1482(4) 0.0342(16) Uani 1 1 d .
O7 O 0.6894(2) 0.4495(8) 0.4936(8) 0.076(3) Uani 1 1 d .
O8 O 0.55790(18) 0.2764(5) -0.0409(4) 0.0289(15) Uani 1 1 d .
O9 O 0.55838(16) 0.1228(4) -0.1292(4) 0.0221(13) Uani 1 1 d .
O10 O 0.5578(2) 0.3692(5) 0.1307(4) 0.0336(17) Uani 1 1 d .
O11 O 0.54517(19) 0.3686(5) 0.2791(4) 0.0333(17) Uani 1 1 d .
O12 O 0.54566(18) 0.2767(5) -0.5496(4) 0.0298(16) Uani 1 1 d .
O13 O 0.56214(16) 0.1273(4) -0.4596(4) 0.0232(13) Uani 1 1 d .
O14 O 0.59041(16) 0.1347(6) 0.3454(4) 0.0365(16) Uani 1 1 d .
O15 O 0.52311(14) 0.0899(4) 0.0295(3) 0.0163(11) Uani 1 1 d .
O16 O 0.53071(14) 0.1711(4) 0.1905(3) 0.0147(11) Uani 1 1 d .
O17 O 0.47578(13) 0.0699(4) 0.1382(3) 0.0139(11) Uani 1 1 d .
C1 C 0.7198(2) -0.1241(8) 0.0966(6) 0.031(2) Uani 1 1 d .
C2 C 0.7008(2) -0.0433(8) 0.1455(6) 0.029(2) Uani 1 1 d .
C3 C 0.6674(2) -0.0248(7) 0.1086(6) 0.026(2) Uani 1 1 d .
H3 H 0.6564 -0.0669 0.0576 0.031 Uiso 1 1 calc R
C4 C 0.6506(2) 0.0570(8) 0.1484(6) 0.0243(19) Uani 1 1 d .
C5 C 0.6665(2) 0.1185(7) 0.2267(6) 0.0229(18) Uani 1 1 d .
H5 H 0.6551 0.1726 0.2535 0.028 Uiso 1 1 calc R
C6 C 0.6998(2) 0.0974(8) 0.2642(5) 0.0235(19) Uani 1 1 d .
C7 C 0.7171(2) 0.0178(8) 0.2234(6) 0.028(2) Uani 1 1 d .
H7 H 0.7394 0.0054 0.2480 0.033 Uiso 1 1 calc R
C8 C 0.7177(2) 0.1600(7) 0.3505(6) 0.0213(18) Uani 1 1 d .
C9 C 0.6142(2) 0.0771(6) 0.1028(5) 0.0182(17) Uani 1 1 d .
C10 C 0.5576(2) 0.2244(6) -0.1190(5) 0.0160(16) Uani 1 1 d .
C11 C 0.5559(2) 0.2911(7) -0.2088(5) 0.0238(19) Uani 1 1 d .
C12 C 0.5564(2) 0.2355(7) -0.2942(5) 0.024(2) Uani 1 1 d .
H12 H 0.5586 0.1595 -0.2935 0.029 Uiso 1 1 calc R
C13 C 0.5538(2) 0.2920(6) -0.3805(5) 0.0221(19) Uani 1 1 d .
C14 C 0.5515(3) 0.4049(7) -0.3814(5) 0.027(2) Uani 1 1 d .
H14 H 0.5500 0.4431 -0.4389 0.032 Uiso 1 1 calc R
C15 C 0.5513(3) 0.4623(7) -0.2953(5) 0.025(2) Uani 1 1 d .
C16 C 0.5526(2) 0.4050(7) -0.2096(5) 0.025(2) Uani 1 1 d .
H16 H 0.5513 0.4426 -0.1532 0.029 Uiso 1 1 calc R
C17 C 0.5513(2) 0.4144(7) 0.2060(5) 0.0233(19) Uani 1 1 d .
C18 C 0.5536(2) 0.2266(6) -0.4712(5) 0.0205(18) Uani 1 1 d .
O18 O 0.6326(5) 0.2617(17) 0.4636(14) 0.167(7) Uani 1 1 d U
O19 O 0.7818(10) 0.623(3) 0.536(3) 0.329(16) Uani 1 1 d U
O20 O 0.8060(10) -0.094(3) 0.318(3) 0.333(16) Uani 1 1 d U
O21 O 0.6478(10) 0.129(3) -0.124(3) 0.323(15) Uani 1 1 d U
O22 O 0.6147(11) 0.565(4) -0.470(3) 0.348(17) Uani 1 1 d U
O24 O 0.7498(15) 0.745(5) 0.641(4) 0.48(2) Uani 1 1 d U

loop_
_atom_site_aniso_label
_atom_site_aniso_U_11
_atom_site_aniso_U_22
_atom_site_aniso_U_33
_atom_site_aniso_U_23
_atom_site_aniso_U_13
_atom_site_aniso_U_12
Se1 0.0134(4) 0.0094(3) 0.0129(3) -0.0001(3) 0.0039(3) 0.0003(3)
Cu1 0.0125(5) 0.0207(5) 0.0188(5) -0.0013(4) -0.0019(4) -0.0035(4)
Cu2 0.0157(5) 0.0085(4) 0.0102(4) 0.0025(3) -0.0012(3) -0.0023(4)
Cu3 0.0310(6) 0.0088(4) 0.0090(4) -0.0009(3) 0.0063(4) -0.0046(4)
Cu4 0.0259(5) 0.0085(4) 0.0068(4) 0.0001(3) 0.0032(4) -0.0006(4)
O1 0.030(4) 0.039(4) 0.045(4) 0.015(3) 0.010(3) -0.008(3)
O2 0.021(4) 0.045(4) 0.045(4) 0.014(3) 0.009(3) -0.007(3)
O3 0.018(3) 0.042(4) 0.034(3) -0.021(3) -0.015(3) 0.003(3)
O4 0.027(4) 0.039(4) 0.024(3) -0.014(3) -0.009(3) 0.004(3)
O5 0.020(3) 0.031(3) 0.014(3) -0.006(2) -0.004(2) -0.003(3)
O6 0.017(3) 0.054(4) 0.030(3) -0.011(3) 0.001(3) 0.018(3)
O7 0.055(6) 0.054(6) 0.119(8) 0.001(6) 0.016(5) 0.031(5)
O8 0.062(5) 0.014(3) 0.013(3) 0.000(2) 0.013(3) -0.007(3)
O9 0.043(4) 0.010(3) 0.015(3) 0.006(2) 0.009(2) 0.001(3)
O10 0.078(5) 0.008(3) 0.019(3) -0.002(2) 0.020(3) -0.009(3)
O11 0.075(5) 0.013(3) 0.013(3) 0.002(2) 0.011(3) -0.005(3)
O12 0.067(5) 0.012(3) 0.013(3) -0.003(2) 0.013(3) 0.002(3)
O13 0.045(4) 0.012(3) 0.011(2) -0.007(2) -0.001(2) -0.002(3)
O14 0.022(4) 0.056(5) 0.031(3) 0.000(3) 0.004(3) 0.005(3)
O15 0.024(3) 0.012(3) 0.015(2) 0.000(2) 0.008(2) -0.001(2)
O16 0.022(3) 0.010(3) 0.012(2) -0.004(2) 0.004(2) -0.007(2)
O17 0.012(3) 0.013(3) 0.015(2) -0.002(2) -0.001(2) -0.002(2)
C1 0.033(6) 0.037(6) 0.019(4) -0.007(4) -0.005(4) 0.017(5)
C2 0.019(5) 0.039(5) 0.028(4) -0.017(4) -0.001(4) 0.010(4)
C3 0.020(5) 0.033(5) 0.021(4) -0.022(4) -0.002(3) -0.001(4)
C4 0.014(4) 0.032(5) 0.023(4) -0.009(4) -0.005(3) 0.006(4)
C5 0.016(4) 0.029(5) 0.024(4) -0.006(4) 0.004(3) 0.005(4)
C6 0.017(4) 0.037(5) 0.015(4) -0.010(4) -0.002(3) -0.002(4)
C7 0.019(4) 0.037(5) 0.025(4) 0.001(4) -0.002(4) 0.007(4)
C8 0.012(4) 0.031(5) 0.020(4) -0.009(4) 0.002(3) -0.008(4)
C9 0.014(4) 0.016(4) 0.024(4) -0.001(3) 0.001(3) -0.002(3)
C10 0.032(5) 0.010(4) 0.005(3) 0.001(3) 0.001(3) -0.006(3)
C11 0.045(6) 0.016(4) 0.012(4) 0.000(3) 0.011(4) -0.006(4)
C12 0.052(6) 0.009(4) 0.012(4) -0.003(3) 0.006(4) -0.003(4)
C13 0.045(6) 0.009(4) 0.012(4) 0.000(3) 0.005(3) -0.004(4)
C14 0.060(7) 0.012(4) 0.008(3) -0.001(3) 0.006(4) 0.002(4)
C15 0.053(6) 0.012(4) 0.013(4) 0.003(3) 0.009(4) 0.001(4)
C16 0.054(6) 0.011(4) 0.009(3) -0.002(3) 0.006(4) 0.004(4)
C17 0.042(6) 0.014(4) 0.014(4) -0.001(3) 0.005(4) -0.007(4)
C18 0.044(5) 0.009(4) 0.008(3) -0.002(3) 0.005(3) -0.001(4)
O18 0.166(7) 0.167(7) 0.167(7) 0.0000(10) 0.0310(16) -0.0004(10)
O19 0.330(16) 0.329(16) 0.330(16) 0.0000(10) 0.062(3) 0.0001(10)
O20 0.333(16) 0.333(16) 0.333(16) -0.0001(10) 0.063(3) 0.0001(10)
O21 0.323(15) 0.323(15) 0.323(15) 0.0001(10) 0.061(3) 0.0000(10)
O22 0.348(17) 0.348(17) 0.348(17) 0.0001(10) 0.066(3) 0.0002(10)
O24 0.48(2) 0.48(2) 0.48(2) 0.0000(10) 0.091(5) 0.0001(10)

loop_
_atom_type_symbol
_atom_type_description
_atom_type_scat_dispersion_real
_atom_type_scat_dispersion_imag
_atom_type_scat_source
C C 0.0033 0.0016 'International Tables Vol C Tables 4.2.6.8 and 6.1.1.4'
O O 0.0106 0.0060 'International Tables Vol C Tables 4.2.6.8 and 6.1.1.4'
Cu Cu 0.3201 1.2651 'International Tables Vol C Tables 4.2.6.8 and 6.1.1.4'
Se Se -0.0929 2.2259 'International Tables Vol C Tables 4.2.6.8 and 6.1.1.4'
H H 0.0000 0.0000 'International Tables Vol C Tables 4.2.6.8 and 6.1.1.4'

loop_
_geom_angle_atom_site_label_1
_geom_angle_atom_site_label_2
_geom_angle_atom_site_label_3
_geom_angle
_geom_angle_site_symmetry_1
_geom_angle_site_symmetry_3
O17 Se1 O15 106.3(3) . .
O17 Se1 O16 96.4(3) . .
O15 Se1 O16 91.2(2) . .
O17 Se1 Cu3 114.24(18) . .
O15 Se1 Cu3 46.69(18) . .
O16 Se1 Cu3 45.62(16) . .
O4 Cu1 O3 168.5(3) . 7_656
O4 Cu1 O2 89.1(3) . .
O3 Cu1 O2 90.4(3) 7_656 .
O4 Cu1 O1 87.6(3) . .
O3 Cu1 O1 90.6(3) 7_656 .
O2 Cu1 O1 168.3(3) . .
O4 Cu1 O7 98.6(4) . .
O3 Cu1 O7 92.9(4) 7_656 .
O2 Cu1 O7 94.7(4) . .
O1 Cu1 O7 96.9(4) . .
O4 Cu1 Cu1 88.46(19) . 7_656
O3 Cu1 Cu1 80.10(19) 7_656 7_656
O2 Cu1 Cu1 83.5(2) . 7_656
O1 Cu1 Cu1 85.2(2) . 7_656
O7 Cu1 Cu1 172.7(3) . 7_656
O5 Cu2 O9 92.9(3) . .
O5 Cu2 O13 90.2(3) . 6_556
O9 Cu2 O13 175.6(3) . 6_556
O5 Cu2 O17 163.0(2) . 5_655
O9 Cu2 O17 87.8(2) . 5_655
O13 Cu2 O17 90.2(2) 6_556 5_655
O5 Cu2 O15 107.8(2) . .
O9 Cu2 O15 85.3(2) . .
O13 Cu2 O15 90.7(2) 6_556 .
O17 Cu2 O15 89.2(2) 5_655 .
O10 Cu3 O8 89.3(2) . .
O10 Cu3 O16 94.2(2) . .
O8 Cu3 O16 168.2(3) . .
O10 Cu3 O15 158.6(3) . .
O8 Cu3 O15 97.4(2) . .
O16 Cu3 O15 75.5(2) . .
O10 Cu3 O6 102.8(3) . .
O8 Cu3 O6 105.0(3) . .
O16 Cu3 O6 85.2(2) . .
O15 Cu3 O6 95.1(2) . .
O10 Cu3 Se1 132.28(18) . .
O8 Cu3 Se1 135.04(18) . .
O16 Cu3 Se1 38.70(14) . .
O15 Cu3 Se1 37.60(14) . .
O6 Cu3 Se1 84.20(19) . .
O12 Cu4 O16 171.9(3) 1_556 .
O12 Cu4 O11 87.3(2) 1_556 .
O16 Cu4 O11 89.0(2) . .
O12 Cu4 O17 93.2(2) 1_556 2_655
O16 Cu4 O17 88.6(2) . 2_655
O11 Cu4 O17 165.5(3) . 2_655
O12 Cu4 O14 96.4(3) 1_556 .
O16 Cu4 O14 91.7(2) . .
O11 Cu4 O14 109.9(3) . .
O17 Cu4 O14 84.5(2) 2_655 .
C1 O1 Cu1 121.5(6) 6_556 .
C1 O2 Cu1 123.6(6) 4_655 .
C8 O3 Cu1 127.7(5) . 7_656
C8 O4 Cu1 118.2(5) . .
C9 O5 Cu2 128.6(5) . .
C9 O6 Cu3 125.0(5) . .
C10 O8 Cu3 129.8(5) . .
C10 O9 Cu2 136.0(5) . .
C17 O10 Cu3 131.7(5) . .
C17 O11 Cu4 137.0(6) . .
C18 O12 Cu4 127.9(5) . 1_554
C18 O13 Cu2 134.2(5) . 6
Se1 O15 Cu3 95.7(2) . .
Se1 O15 Cu2 120.1(3) . .
Cu3 O15 Cu2 100.8(2) . .
Se1 O16 Cu4 131.9(3) . .
Se1 O16 Cu3 95.7(2) . .
Cu4 O16 Cu3 128.7(3) . .
Se1 O17 Cu2 125.0(3) . 5_655
Se1 O17 Cu4 121.9(3) . 2_655
Cu2 O17 Cu4 106.0(2) 5_655 2_655
O2 C1 O1 125.7(8) 4_645 6
O2 C1 C2 117.3(9) 4_645 .
O1 C1 C2 117.0(9) 6 .
C3 C2 C7 120.3(8) . .
C3 C2 C1 119.6(8) . .
C7 C2 C1 120.0(8) . .
C2 C3 C4 119.5(7) . .
C2 C3 H3 120.2 . .
C4 C3 H3 120.2 . .
C3 C4 C5 120.9(8) . .
C3 C4 C9 117.6(7) . .
C5 C4 C9 121.5(7) . .
C6 C5 C4 118.9(8) . .
C6 C5 H5 120.6 . .
C4 C5 H5 120.6 . .
C7 C6 C5 120.7(8) . .
C7 C6 C8 118.7(8) . .
C5 C6 C8 120.6(8) . .
C6 C7 C2 119.8(8) . .
C6 C7 H7 120.1 . .
C2 C7 H7 120.1 . .
O4 C8 O3 125.5(7) . .
O4 C8 C6 117.6(7) . .
O3 C8 C6 116.8(7) . .
O6 C9 O5 126.2(8) . .
O6 C9 C4 119.3(7) . .
O5 C9 C4 114.5(7) . .
O9 C10 O8 126.7(7) . .
O9 C10 C11 116.0(6) . .
O8 C10 C11 117.3(7) . .
C12 C11 C16 119.6(7) . .
C12 C11 C10 118.0(7) . .
C16 C11 C10 122.4(7) . .
C13 C12 C11 120.9(7) . .
C13 C12 H12 119.5 . .
C11 C12 H12 119.5 . .
C14 C13 C12 119.7(7) . .
C14 C13 C18 122.0(7) . .
C12 C13 C18 118.3(7) . .
C13 C14 C15 120.0(7) . .
C13 C14 H14 120.0 . .
C15 C14 H14 120.0 . .
C16 C15 C14 120.0(7) . .
C16 C15 C17 119.4(7) . 6_565
C14 C15 C17 120.5(7) . 6_565
C15 C16 C11 119.6(7) . .
C15 C16 H16 120.2 . .
C11 C16 H16 120.2 . .
O11 C17 O10 127.7(8) . .
O11 C17 C15 117.4(7) . 6_566
O10 C17 C15 114.9(7) . 6_566
O12 C18 O13 127.0(7) . .
O12 C18 C13 117.0(7) . .
O13 C18 C13 116.0(6) . .

loop_
_geom_bond_atom_site_label_1
_geom_bond_atom_site_label_2
_geom_bond_distance
_geom_bond_site_symmetry_2
Se1 O17 1.688(5) .
Se1 O15 1.694(5) .
Se1 O16 1.735(5) .
Se1 Cu3 2.7619(12) .
Cu1 O4 1.959(6) .
Cu1 O3 1.962(6) 7_656
Cu1 O2 1.965(6) .
Cu1 O1 1.967(6) .
Cu1 O7 2.157(8) .
Cu1 Cu1 2.631(2) 7_656
Cu2 O5 1.919(6) .
Cu2 O9 1.921(5) .
Cu2 O13 1.944(5) 6_556
Cu2 O17 2.004(5) 5_655
Cu2 O15 2.364(5) .
Cu3 O10 1.904(6) .
Cu3 O8 1.910(5) .
Cu3 O16 1.984(5) .
Cu3 O15 2.020(5) .
Cu3 O6 2.298(6) .
Cu4 O12 1.914(5) 1_556
Cu4 O16 1.933(5) .
Cu4 O11 1.952(6) .
Cu4 O17 2.044(5) 2_655
Cu4 O14 2.234(7) .
O1 C1 1.269(12) 6_556
O2 C1 1.254(12) 4_655
O3 C8 1.263(10) .
O3 Cu1 1.962(6) 7_656
O4 C8 1.258(11) .
O5 C9 1.257(9) .
O6 C9 1.248(10) .
O8 C10 1.273(9) .
O9 C10 1.246(9) .
O10 C17 1.273(10) .
O11 C17 1.241(10) .
O12 C18 1.254(9) .
O12 Cu4 1.914(5) 1_554
O13 C18 1.261(10) .
O13 Cu2 1.944(5) 6
O17 Cu2 2.004(5) 5_655
O17 Cu4 2.044(5) 2_655
C1 O2 1.254(12) 4_645
C1 O1 1.269(12) 6
C1 C2 1.504(12) .
C2 C3 1.389(12) .
C2 C7 1.392(12) .
C3 C4 1.390(12) .
C3 H3 0.9300 .
C4 C5 1.394(11) .
C4 C9 1.530(11) .
C5 C6 1.393(12) .
C5 H5 0.9300 .
C6 C7 1.389(13) .
C6 C8 1.509(11) .
C7 H7 0.9300 .
C10 C11 1.499(10) .
C11 C12 1.389(11) .
C11 C16 1.394(11) .
C12 C13 1.389(11) .
C12 H12 0.9300 .
C13 C14 1.377(11) .
C13 C18 1.510(10) .
C14 C15 1.407(11) .
C14 H14 0.9300 .
C15 C16 1.392(11) .
C15 C17 1.501(11) 6_565
C16 H16 0.9300 .
C17 C15 1.501(11) 6_566
